data_2006474
loop_
_publ_author_name
'Jones, Ray'
'Rattray, A. Graham M.'
'Scheffer, John R.'
'Trotter, James'

_publ_section_title
<i>N</i>,<i>N</i>-Diethyl-<i>N</i>'-methyl-4b,8b,8c,8d-tetrahydrodibenzo[<i>a</i>,<i>f</i>]cyclopropa[<i>cd</i>]pentalene-8b,8c-dicarboxamide
_journal_issue 9
_journal_name_full 'Acta Crystallographica Section C'
_journal_page_first 1263
_journal_page_last 1265
_journal_paper_doi 10.1107/S010827019700526X
_journal_volume 53
_journal_year 1997
_chemical_formula_moiety 'C23 H24 N2 O2 '
_chemical_formula_sum 'C23 H24 N2 O2'
_chemical_formula_weight 360.45
_space_group_IT_number 14
_symmetry_cell_setting monoclinic
_symmetry_space_group_name_Hall '-P 2yn'
_symmetry_space_group_name_H-M 'P 1 21/n 1'
_cell_angle_alpha 90
_cell_angle_beta 103.661(11)
_cell_angle_gamma 90
_cell_formula_units_Z 4
_cell_length_a 8.766(2)
_cell_length_b 17.885(2)
_cell_length_c 12.612(2)
_cell_measurement_reflns_used 22
_cell_measurement_temperature 294
_cell_measurement_theta_max 56.2
_cell_measurement_theta_min 47.3
_cell_volume 1921.4(6)
_computing_cell_refinement 'MSC/AFC Diffractometer Control Software'
_computing_data_collection
;
MSC/AFC Diffractometer Control Software (Molecular Structure Corporation,
1992)
;
_computing_data_reduction 'TEXSAN (Molecular Structure Corporation, 1995)'
_computing_publication_material TEXSAN
_computing_structure_refinement TEXSAN
_computing_structure_solution 'SIR92 (Altomare et al., 1993)'
_diffrn_ambient_temperature 294
_diffrn_measurement_device 'Rigaku AFC6S'
_diffrn_measurement_method '\w-2\q scans'
_diffrn_radiation_monochromator graphite
_diffrn_radiation_source 'X-ray tube'
_diffrn_radiation_type 'Cu K\a'
_diffrn_radiation_wavelength 1.5418
_diffrn_reflns_av_R_equivalents 0.065
_diffrn_reflns_av_sigmaI/netI 0.060
_diffrn_reflns_limit_h_max 11
_diffrn_reflns_limit_h_min 0
_diffrn_reflns_limit_k_max 22
_diffrn_reflns_limit_k_min 0
_diffrn_reflns_limit_l_max 15
_diffrn_reflns_limit_l_min -15
_diffrn_reflns_number 4325
_diffrn_reflns_reduction_process 'Lp corrections applied'
_diffrn_reflns_theta_max 77.52
_diffrn_reflns_theta_min 2.47
_diffrn_standards_decay_% 0.08
_diffrn_standards_interval_count 200
_diffrn_standards_number 3
_exptl_absorpt_coefficient_mu 0.597
_exptl_absorpt_correction_T_max 1.000
_exptl_absorpt_correction_T_min 0.734
_exptl_absorpt_correction_type
;
\y scans (North, Phillips & Matthews, 1968)
;
_exptl_crystal_colour colourless
_exptl_crystal_density_diffrn 1.246
_exptl_crystal_density_method 'not measured'
_exptl_crystal_description prismatic
_exptl_crystal_F_000 768
_exptl_crystal_size_max 0.50
_exptl_crystal_size_mid 0.20
_exptl_crystal_size_min 0.15
_refine_diff_density_max 0.25
_refine_diff_density_min -0.24
_refine_ls_extinction_coef '0.53(6) x 10^-5^'
_refine_ls_extinction_method 'Zachariasen (1967)'
_refine_ls_goodness_of_fit_ref 1.78
_refine_ls_hydrogen_treatment
;
H on N1 refined, other H atoms fixed
;
_refine_ls_matrix_type full
_refine_ls_number_constraints 0
_refine_ls_number_parameters 249
_refine_ls_number_reflns 3930
_refine_ls_number_restraints 0
_refine_ls_R_factor_all 0.072
_refine_ls_R_factor_gt 0.043
_refine_ls_shift/esd_max 0.003
_refine_ls_shift/esd_mean 0.0006
_refine_ls_structure_factor_coef Fsqd
_refine_ls_weighting_details 'w = 1/[\s^2^(F~o~^2^) + 0.00031(F~o~^2^)^2^]'
_refine_ls_weighting_scheme calc
_refine_ls_wR_factor_ref 0.119
_reflns_number_observed 2867
_reflns_number_total 3930
_reflns_observed_criterion >3.00\s(I)
_cod_data_source_file fg1286.cif
_cod_data_source_block FG1286-F2alldata
_cod_original_cell_volume 1921.4(4)
_cod_original_sg_symbol_H-M 'P 21/n'
_cod_original_formula_sum 'C23 H24 N2 O2 '
_cod_database_code 2006474

loop_
_symmetry_equiv_pos_as_xyz
'   +x,   +y,   +z'
1/2-x,1/2+y,1/2-z
'   -x,   -y,   -z'
1/2+x,1/2-y,1/2+z

loop_
_atom_site_aniso_label
_atom_site_aniso_U_11
_atom_site_aniso_U_22
_atom_site_aniso_U_33
_atom_site_aniso_U_12
_atom_site_aniso_U_13
_atom_site_aniso_U_23
O1 .0633(8) .0489(7) .0413(7) .0075(6) -.0142(6) .0087(6)
O2 .0440(6) .0563(7) .0292(5) -.0047(5) -.0043(5) .0016(5)
N1 .0568(9) .0339(6) .0337(7) .0018(6) -.0028(6) .0020(6)
N2 .0472(8) .0488(7) .0303(7) -.0013(6) .0075(6) .0053(6)
C1 .0469(9) .0442(8) .0287(7) .0035(7) .0052(6) -.0008(6)
C2 .0613(11) .0514(10) .0366(9) .0010(8) .0174(8) .0051(7)
C3 .0546(10) .0541(10) .0447(9) -.0081(8) .0213(8) -.0013(8)
C4 .0400(8) .0513(9) .0370(8) -.0033(7) .0089(7) -.0067(7)
C4a .0357(7) .0425(8) .0305(7) .0040(6) .0078(6) -.0030(6)
C5 .0439(8) .0412(8) .0323(8) .0000(7) .0063(7) -.0052(6)
C6 .0524(10) .0406(8) .0452(9) .0082(7) .0110(8) -.0052(7)
C7 .0415(9) .0448(8) .0469(9) .0105(7) .0055(7) .0037(7)
C8 .0352(8) .0425(8) .0344(8) .0012(6) .0024(6) .0024(6)
C8a .0302(7) .0347(7) .0279(7) -.0014(5) .0041(6) .0017(5)
C9 .0349(7) .0335(7) .0247(7) .0003(6) -.0003(6) -.0007(5)
C9a .0383(8) .0357(7) .0290(7) .0036(6) .0064(6) -.0017(6)
C10 .0311(7) .0435(8) .0282(7) .0034(6) .0003(6) -.0011(6)
C10a .0313(7) .0369(7) .0290(7) -.0015(6) .0062(6) .0013(6)
C11 .0348(7) .0359(7) .0256(7) .0023(6) .0000(6) -.0007(6)
C12 .0326(7) .0370(7) .0246(7) -.0003(6) .0009(6) -.0015(5)
C13 .0409(8) .0386(8) .0296(7) .0067(6) .0022(6) .0017(6)
C14 .0860(15) .0349(8) .0518(11) .0006(9) .0104(10) .0000(8)
C15 .0394(8) .0370(7) .0266(7) .0033(6) .0016(6) .0010(6)
C16 .0447(9) .0545(10) .0501(10) -.0065(8) .0109(8) .0087(8)
C17 .0531(12) .083(2) .102(2) .0032(11) .0259(13) .0098(15)
C18 .0720(13) .0712(13) .0358(9) -.0052(10) .0152(9) .0074(9)
C19 .135(3) .117(2) .0578(15) -.012(2) .033(2) -.032(2)

loop_
_atom_site_label
_atom_site_fract_x
_atom_site_fract_y
_atom_site_fract_z
_atom_site_U_iso_or_equiv
_atom_site_thermal_displace_type
_atom_site_calc_flag
_atom_site_calc_attached_atom
_atom_site_refinement_flags
_atom_site_occupancy
O1 -.0422(2) .32533(7) .47568(10) .0556(4) Uani d ? . 1.000
O2 -.13093(13) .16402(7) .33369(9) .0453(3) Uani d ? . 1.000
N1 .1498(2) .35367(8) .62252(12) .0437(4) Uani d ? . 1.000
N2 .1192(2) .20157(8) .34779(10) .0424(4) Uani d ? . 1.000
C1 .0654(2) .12146(9) .85644(12) .0405(4) Uani d ? . 1.000
C2 -.0553(2) .07964(10) .88091(14) .0488(5) Uani d ? . 1.000
C3 -.1948(2) .06854(11) .80383(15) .0495(5) Uani d ? . 1.000
C4 -.2176(2) .09862(10) .69978(13) .0428(4) Uani d ? . 1.000
C4a -.0980(2) .14054(9) .67462(12) .0362(4) Uani d ? . 1.000
C5 .1929(2) .04090(9) .51030(12) .0396(4) Uani d ? . 1.000
C6 .3144(2) -.00314(9) .56790(14) .0461(5) Uani d ? . 1.000
C7 .3998(2) .01794(10) .66978(14) .0452(4) Uani d ? . 1.000
C8 .3638(2) .08315(9) .71914(13) .0384(4) Uani d ? . 1.000
C8a .2421(2) .12701(8) .66214(11) .0314(3) Uani d ? . 1.000
C9 .1600(2) .19224(8) .70262(11) .0323(3) Uani d ? . 1.000
C9a .0415(2) .15223(8) .75297(12) .0346(4) Uani d ? . 1.000
C10 -.0928(2) .18013(9) .57181(12) .0354(4) Uani d ? . 1.000
C10a .1586(2) .10659(8) .55767(12) .0326(4) Uani d ? . 1.000
C11 .0564(2) .22658(8) .59667(11) .0333(4) Uani d ? . 1.000
C12 .0368(2) .16351(8) .51217(12) .0324(4) Uani d ? . 1.000
C13 .0502(2) .30610(9) .56053(12) .0374(4) Uani d ? . 1.000
C14 .1563(3) .43122(10) .5900(2) .0585(6) Uani d ? . 1.000
C15 .0006(2) .17756(8) .39020(12) .0354(4) Uani d ? . 1.000
C16 .2733(2) .22675(10) .41024(15) .0499(5) Uani d ? . 1.000
C17 .4091(3) .18153(15) .3907(2) .0783(8) Uani d ? . 1.000
C18 .0864(3) .21403(12) .22992(15) .0593(6) Uani d ? . 1.000
C19 .0966(4) .1441(2) .1666(2) .1016(11) Uani d ? . 1.000
H1 .219(3) .3400(13) .684(2) .072(7) Uiso d ? . 1.000
H2 .1615 .1288 .9090 .049 Uiso c ? . 1.000
H3 -.0420 .0583 .9515 .059 Uiso c ? . 1.000
H4 -.2761 .0399 .8224 .059 Uiso c ? . 1.000
H5 -.3132 .0906 .6470 .051 Uiso c ? . 1.000
H6 .1345 .0263 .4400 .047 Uiso c ? . 1.000
H7 .3393 -.0486 .5367 .055 Uiso c ? . 1.000
H8 .4846 -.0125 .7069 .054 Uiso c ? . 1.000
H9 .4214 .0971 .7900 .046 Uiso c ? . 1.000
H10 .2271 .2264 .7493 .039 Uiso c ? . 1.000
H11 -.1866 .2030 .5316 .042 Uiso c ? . 1.000
H12 .2328 .4571 .6433 .070 Uiso c ? . 1.000
H13 .1837 .4335 .5216 .070 Uiso c ? . 1.000
H14 .0565 .4538 .5839 .070 Uiso c ? . 1.000
H15 .2873 .2772 .3910 .060 Uiso c ? . 1.000
H16 .2745 .2240 .4857 .060 Uiso c ? . 1.000
H17 .3976 .1309 .4102 .094 Uiso c ? . 1.000
H18 .4106 .1842 .3157 .094 Uiso c ? . 1.000
H19 .5046 .2010 .4338 .094 Uiso c ? . 1.000
H20 -.0165 .2340 .2064 .071 Uiso c ? . 1.000
H21 .1604 .2490 .2153 .071 Uiso c ? . 1.000
H22 .0221 .1088 .1797 .122 Uiso c ? . 1.000
H23 .0748 .1555 .0910 .122 Uiso c ? . 1.000
H24 .1992 .1237 .1891 .122 Uiso c ? . 1.000

loop_
_atom_type_symbol
_atom_type_scat_dispersion_real
_atom_type_scat_dispersion_imag
_atom_type_scat_source
C 0.018 0.009
;International Tables for Crystallography
(1992, Vol. C, Tables 4.2.6.8 and 6.1.1.1)
;
H 0.000 0.000
;International Tables for Crystallography
(1992, Vol. C, Table 6.1.1.2)
;
N 0.031 0.018
;International Tables for Crystallography
(1992, Vol. C, Tables 4.2.6.8 and 6.1.1.1)
;
O 0.049 0.032
;International Tables for Crystallography
(1992, Vol. C, Tables 4.2.6.8 and 6.1.1.1)
;

loop_
_geom_angle_atom_site_label_1
_geom_angle_atom_site_label_2
_geom_angle_atom_site_label_3
_geom_angle
_geom_angle_publ_flag
C13 N1 C14 120.56(15) no
C13 N1 H1 123.2(15) no
C14 N1 H1 116.2(15) no
C15 N2 C16 125.79(13) no
C15 N2 C18 117.87(14) no
C16 N2 C18 115.74(14) no
C2 C1 C9a 118.00(15) no
C2 C1 H2 121.0 no
C9a C1 H2 121.0 no
C1 C2 C3 120.93(15) no
C1 C2 H3 119.5 no
C3 C2 H3 119.5 no
C2 C3 C4 120.9(2) no
C2 C3 H4 119.5 no
C4 C3 H4 119.5 no
C3 C4 C4a 118.61(15) no
C3 C4 H5 120.7 no
C4a C4 H5 120.7 no
C4 C4a C9a 120.21(14) no
C4 C4a C10 129.64(14) no
C9a C4a C10 110.12(13) no
C6 C5 C10a 118.38(14) no
C6 C5 H6 120.8 no
C10a C5 H6 120.8 no
C5 C6 C7 120.99(15) no
C5 C6 H7 119.5 no
C7 C6 H7 119.5 no
C6 C7 C8 121.01(15) no
C6 C7 H8 119.5 no
C8 C7 H8 119.5 no
C7 C8 C8a 118.14(14) no
C7 C8 H9 120.9 no
C8a C8 H9 120.9 no
C8 C8a C9 129.01(13) no
C8 C8a C10a 120.72(14) no
C9 C8a C10a 109.47(12) no
C8a C9 C9a 101.75(11) no
C8a C9 C11 103.96(11) no
C8a C9 H10 115.4 no
C9a C9 C11 103.13(12) no
C9a C9 H10 115.4 no
C11 C9 H10 115.4 no
C1 C9a C4a 121.33(15) no
C1 C9a C9 127.92(14) no
C4a C9a C9 110.27(12) no
C4a C10 C11 106.42(12) no
C4a C10 C12 120.95(12) no
C4a C10 H11 118.0 no
C11 C10 C12 60.32(9) no
C11 C10 H11 118.0 no
C12 C10 H11 118.0 no
C5 C10a C8a 120.73(14) no
C5 C10a C12 128.58(14) no
C8a C10a C12 110.69(13) no
C9 C11 C10 105.15(12) no
C9 C11 C12 104.70(11) no
C9 C11 C13 127.72(13) no
C10 C11 C12 60.29(9) no
C10 C11 C13 119.43(13) no
C12 C11 C13 119.96(12) no
C10 C12 C10a 119.40(12) no
C10 C12 C11 59.39(9) no
C10 C12 C15 117.62(12) no
C10a C12 C11 106.42(11) no
C10a C12 C15 117.63(12) no
C11 C12 C15 123.05(13) no
O1 C13 N1 122.56(15) no
O1 C13 C11 120.15(14) no
N1 C13 C11 117.28(13) no
N1 C14 H12 109.5 no
N1 C14 H13 109.5 no
N1 C14 H14 109.5 no
H12 C14 H13 109.5 no
H12 C14 H14 109.5 no
H13 C14 H14 109.5 no
O2 C15 N2 122.64(14) no
O2 C15 C12 119.95(14) no
N2 C15 C12 117.34(13) no
N2 C16 C17 114.3(2) no
N2 C16 H15 108.3 no
N2 C16 H16 108.3 no
C17 C16 H15 108.3 no
C17 C16 H16 108.3 no
H15 C16 H16 109.5 no
C16 C17 H17 109.5 no
C16 C17 H18 109.5 no
C16 C17 H19 109.5 no
H17 C17 H18 109.5 no
H17 C17 H19 109.5 no
H18 C17 H19 109.5 no
N2 C18 C19 113.1(2) no
N2 C18 H20 108.6 no
N2 C18 H21 108.5 no
C19 C18 H20 108.6 no
C19 C18 H21 108.6 no
H20 C18 H21 109.5 no
C18 C19 H22 109.5 no
C18 C19 H23 109.4 no
C18 C19 H24 109.5 no
H22 C19 H23 109.5 no
H22 C19 H24 109.5 no
H23 C19 H24 109.5 no

loop_
_geom_bond_atom_site_label_1
_geom_bond_atom_site_label_2
_geom_bond_site_symmetry_1
_geom_bond_site_symmetry_2
_geom_bond_distance
_geom_bond_publ_flag
O1 C13 . . 1.229(2) no
O2 C15 . . 1.228(2) no
N1 C13 . . 1.332(2) no
N1 C14 . . 1.451(2) no
N1 H1 . . .90(2) no
N2 C15 . . 1.347(2) no
N2 C16 . . 1.465(2) no
N2 C18 . . 1.463(2) no
C1 C2 . . 1.389(2) no
C1 C9a . . 1.386(2) no
C1 H2 . . .95 no
C2 C3 . . 1.385(3) no
C2 H3 . . .95 no
C3 C4 . . 1.388(2) no
C3 H4 . . .95 no
C4 C4a . . 1.385(2) no
C4 H5 . . .95 no
C4a C9a . . 1.395(2) no
C4a C10 . . 1.487(2) no
C5 C6 . . 1.385(2) no
C5 C10a . . 1.383(2) no
C5 H6 . . .95 no
C6 C7 . . 1.378(2) no
C6 H7 . . .95 no
C7 C8 . . 1.393(2) no
C7 H8 . . .95 no
C8 C8a . . 1.381(2) no
C8 H9 . . .95 no
C8a C9 . . 1.521(2) no
C8a C10a . . 1.396(2) no
C9 C9a . . 1.519(2) no
C9 C11 . . 1.554(2) no
C9 H10 . . .95 no
C10 C11 . . 1.519(2) no
C10 C12 . . 1.533(2) no
C10 H11 . . .95 no
C10a C12 . . 1.489(2) no
C11 C12 . . 1.533(2) no
C11 C13 . . 1.491(2) no
C12 C15 . . 1.516(2) no
C14 H12 . . .95 no
C14 H13 . . .95 no
C14 H14 . . .95 no
C16 C17 . . 1.507(3) no
C16 H15 . . .95 no
C16 H16 . . .95 no
C17 H17 . . .95 no
C17 H18 . . .95 no
C17 H19 . . .95 no
C18 C19 . . 1.497(3) no
C18 H20 . . .95 no
C18 H21 . . .95 no
C19 H22 . . .95 no
C19 H23 . . .95 no
C19 H24 . . .95 no

loop_
_geom_contact_atom_site_label_1
_geom_contact_atom_site_label_2
_geom_contact_distance
_geom_contact_site_symmetry_2
_geom_contact_publ_flag
O1 C1 3.543(2) 4_454 no
O1 C8 3.545(2) 4_454 no
O2 N1 2.910(2) 4_454 no
O2 C9 3.357(2) 4_454 no
C4 C7 3.588(3) 1_455 no
C7 C14 3.540(3) 2_546 no

loop_
_geom_torsion_atom_site_label_1
_geom_torsion_atom_site_label_2
_geom_torsion_atom_site_label_3
_geom_torsion_atom_site_label_4
_geom_torsion
_geom_torsion_publ_flag
O1 C13 N1 C14 -1.8(3) no
O1 C13 C11 C9 -177.60(15) no
O1 C13 C11 C10 -32.9(2) no
O1 C13 C11 C12 37.7(2) no
O2 C15 N2 C16 172.8(2) no
O2 C15 N2 C18 2.0(2) no
O2 C15 C12 C10 -37.2(2) no
O2 C15 C12 C10a 116.9(2) no
O2 C15 C12 C11 -107.0(2) no
N1 C13 C11 C9 3.6(2) no
N1 C13 C11 C10 148.28(14) no
N1 C13 C11 C12 -141.09(15) no
N2 C15 C12 C10 145.86(14) no
N2 C15 C12 C10a -60.1(2) no
N2 C15 C12 C11 76.1(2) no
C1 C2 C3 C4 0.3(3) no
C1 C9a C4a C4 1.2(2) no
C1 C9a C4a C10 179.59(14) no
C1 C9a C9 C8a 83.2(2) no
C1 C9a C9 C11 -169.29(15) no
C2 C1 C9a C4a -1.3(2) no
C2 C1 C9a C9 -172.52(15) no
C2 C3 C4 C4a -0.4(3) no
C3 C2 C1 C9a 0.5(3) no
C3 C4 C4a C9a -0.3(2) no
C3 C4 C4a C10 -178.4(2) no
C4 C4a C9a C9 173.83(13) no
C4 C4a C10 C11 171.27(15) no
C4 C4a C10 C12 -123.9(2) no
C4a C9a C9 C8a -88.87(14) no
C4a C9a C9 C11 18.69(15) no
C4a C10 C11 C9 18.16(15) no
C4a C10 C11 C12 116.69(13) no
C4a C10 C11 C13 -133.54(14) no
C4a C10 C12 C10a 0.3(2) no
C4a C10 C12 C11 -92.16(15) no
C4a C10 C12 C15 153.92(14) no
C5 C6 C7 C8 1.7(3) no
C5 C10a C8a C8 1.9(2) no
C5 C10a C8a C9 -168.69(13) no
C5 C10a C12 C10 119.2(2) no
C5 C10a C12 C11 -177.10(15) no
C5 C10a C12 C15 -34.4(2) no
C6 C5 C10a C8a -1.5(2) no
C6 C5 C10a C12 178.90(15) no
C6 C7 C8 C8a -1.4(3) no
C7 C6 C5 C10a -0.3(3) no
C7 C8 C8a C9 168.14(15) no
C7 C8 C8a C10a -0.4(2) no
C8 C8a C9 C9a -83.0(2) no
C8 C8a C9 C11 170.11(15) no
C8 C8a C10a C12 -178.45(13) no
C8a C9 C11 C10 83.93(13) no
C8a C9 C11 C12 21.31(14) no
C8a C9 C11 C13 -127.53(15) no
C8a C10a C12 C10 -60.4(2) no
C8a C10a C12 C11 3.3(2) no
C8a C10a C12 C15 146.05(13) no
C9 C8a C10a C12 10.9(2) no
C9 C9a C4a C10 -7.8(2) no
C9 C11 C10 C12 -98.52(12) no
C9 C11 C12 C10 99.29(12) no
C9 C11 C12 C10a -15.56(15) no
C9 C11 C12 C15 -155.78(13) no
C9a C4a C10 C11 -6.9(2) no
C9a C4a C10 C12 57.9(2) no
C9a C9 C8a C10a 86.61(13) no
C9a C9 C11 C10 -21.94(14) no
C9a C9 C11 C12 -84.57(13) no
C9a C9 C11 C13 126.59(15) no
C10 C11 C12 C10a -114.85(13) no
C10 C11 C12 C15 104.93(15) no
C10 C12 C11 C13 -108.90(15) no
C10a C8a C9 C11 -20.30(15) no
C10a C12 C10 C11 92.50(14) no
C10a C12 C11 C13 136.25(14) no
C11 C10 C12 C15 -113.92(15) no
C11 C13 N1 C14 176.97(15) no
C12 C10 C11 C13 109.78(15) no
C12 C15 N2 C16 -10.4(2) no
C12 C15 N2 C18 178.91(15) no
C13 C11 C12 C15 -4.0(2) no
C15 N2 C16 C17 119.8(2) no
C15 N2 C18 C19 -83.7(2) no
C16 N2 C18 C19 104.7(2) no
C17 C16 N2 C18 -69.3(2) no
